data_4508124
loop_
_publ_author_name
'Gardinier, James R.'
'Tatlock, Heidi M.'
'Hewage, Jeewantha S.'
'Lindeman, Sergey V.'

_publ_section_title
;
 Cyclic versus Polymeric Supramolecular Architectures in Metal Complexes
 of Dinucleating Ligands: Silver(I) Trifluoromethanesulfonate Complexes of
 the Isomers of Bis(di(1H-pyrazolyl)methyl)-1,1&#x2032;-biphenyl.
;
_journal_issue 9
_journal_name_full 'Crystal Growth &amp; Design'
_journal_page_first 3864
_journal_paper_doi 10.1021/cg400466k
_journal_volume 13
_journal_year 2013
_chemical_formula_moiety 'C54 H44 Ag2 F6 N16 O6 S2'
_chemical_formula_sum 'C54 H44 Ag2 F6 N16 O6 S2'
_chemical_formula_weight 1406.91
_chemical_name_systematic
;
 ? 
;
_space_group_crystal_system orthorhombic
_space_group_IT_number 61
_space_group_name_Hall '-P 2ac 2ab'
_space_group_name_H-M_alt 'P b c a'
_symmetry_space_group_name_Hall '-P 2ac 2ab'
_symmetry_space_group_name_H-M 'P b c a'
_atom_sites_solution_hydrogens geom
_atom_sites_solution_primary direct
_atom_sites_solution_secondary difmap
_audit_creation_date 2012-08-30
_audit_creation_method
;
  Olex2 1.1
  (compiled 2011.11.01 svn.r2039, GUI svn.r3906)
;
_cell_angle_alpha 90.00
_cell_angle_beta 90.00
_cell_angle_gamma 90.00
_cell_formula_units_Z 4
_cell_length_a 16.2510(6)
_cell_length_b 18.0786(7)
_cell_length_c 18.6411(6)
_cell_measurement_reflns_used 12765
_cell_measurement_temperature 100.05(10)
_cell_measurement_theta_max 29.5657
_cell_measurement_theta_min 3.3739
_cell_volume 5476.7(3)
_computing_cell_refinement
;
CrysAlisPro, Agilent Technologies,
Version 1.171.35.21 (release 20-01-2012 CrysAlis171 .NET)
(compiled Jan 23 2012,18:06:46)
;
_computing_data_collection
;
CrysAlisPro, Agilent Technologies,
Version 1.171.35.21 (release 20-01-2012 CrysAlis171 .NET)
(compiled Jan 23 2012,18:06:46)
;
_computing_data_reduction
;
CrysAlisPro, Agilent Technologies,
Version 1.171.35.21 (release 20-01-2012 CrysAlis171 .NET)
(compiled Jan 23 2012,18:06:46)
;
_computing_molecular_graphics
;
O. V. Dolomanov, L. J. Bourhis, R. J. Gildea, J. A. K. Howard and H. Puschmann,
OLEX2: a complete structure solution, refinement and analysis program.
J. Appl. Cryst. (2009). 42, 339-341.
;
_computing_publication_material
;
O. V. Dolomanov, L. J. Bourhis, R. J. Gildea, J. A. K. Howard and H. Puschmann,
OLEX2: a complete structure solution, refinement and analysis program.
J. Appl. Cryst. (2009). 42, 339-341.
;
_computing_structure_refinement
;
olex2.refine (L.J. Bourhis, O.V. Dolomanov, R.J. Gildea, J.A.K. Howard,
H. Puschmann, in preparation, 2011)
;
_computing_structure_solution 'SHELXS-97 (Sheldrick, 2008)'
_diffrn_ambient_temperature 100.05(10)
_diffrn_detector_area_resol_mean 10.3756
_diffrn_measured_fraction_theta_full 0.995
_diffrn_measured_fraction_theta_max 0.889
_diffrn_measurement_details
;
  1 omega  -70.00   44.00   0.3000   20.0000
omega____ theta____ kappa____ phi______ frames
    -       11.6697  -19.0000  -30.0000 380

  2 omega   34.00   59.80   0.3000   20.0000
omega____ theta____ kappa____ phi______ frames
    -      -11.8259   37.0000  -90.0000 86

  3 omega  -41.00   50.20   0.3000   20.0000
omega____ theta____ kappa____ phi______ frames
    -      -11.8259   57.0000  150.0000 304
;
_diffrn_measurement_device_type 'SuperNova, Dual, Cu at zero, Atlas'
_diffrn_measurement_method '\w scans'
_diffrn_orient_matrix_UB_11 -0.0240832000
_diffrn_orient_matrix_UB_12 -0.0089258000
_diffrn_orient_matrix_UB_13 -0.0305662000
_diffrn_orient_matrix_UB_21 0.0201652000
_diffrn_orient_matrix_UB_22 -0.0346932000
_diffrn_orient_matrix_UB_23 -0.0025508000
_diffrn_orient_matrix_UB_31 -0.0303073000
_diffrn_orient_matrix_UB_32 -0.0159402000
_diffrn_orient_matrix_UB_33 0.0225560000
_diffrn_radiation_monochromator mirror
_diffrn_radiation_type 'Mo K\a'
_diffrn_radiation_wavelength 0.7107
_diffrn_reflns_av_R_equivalents 0.0341
_diffrn_reflns_av_unetI/netI 0.0237
_diffrn_reflns_limit_h_max 21
_diffrn_reflns_limit_h_min -22
_diffrn_reflns_limit_k_max 24
_diffrn_reflns_limit_k_min -23
_diffrn_reflns_limit_l_max 25
_diffrn_reflns_limit_l_min -25
_diffrn_reflns_number 31764
_diffrn_reflns_theta_full 27.00
_diffrn_reflns_theta_max 29.63
_diffrn_reflns_theta_min 3.38
_diffrn_source 'SuperNova (Mo) X-ray Source'
_exptl_absorpt_coefficient_mu 0.880
_exptl_absorpt_correction_T_max 0.935
_exptl_absorpt_correction_T_min 0.853
_exptl_absorpt_correction_type gaussian
_exptl_absorpt_process_details
;
CrysAlisPro, Agilent Technologies,
Version 1.171.35.21 (release 20-01-2012 CrysAlis171 .NET)
(compiled Jan 23 2012,18:06:46)
Numerical absorption correction based on gaussian integration over
            a multifaceted crystal model
;
_exptl_crystal_colour colourless
_exptl_crystal_colour_primary colourless
_exptl_crystal_density_diffrn 1.706
_exptl_crystal_density_method 'not measured'
_exptl_crystal_description plate
_exptl_crystal_F_000 2832
_exptl_crystal_size_max 0.2612
_exptl_crystal_size_mid 0.2017
_exptl_crystal_size_min 0.072
_refine_diff_density_max 0.660
_refine_diff_density_min -0.567
_refine_diff_density_rms 0.074
_refine_ls_extinction_method none
_refine_ls_goodness_of_fit_ref 1.044
_refine_ls_hydrogen_treatment constr
_refine_ls_matrix_type full
_refine_ls_number_parameters 388
_refine_ls_number_reflns 6858
_refine_ls_number_restraints 0
_refine_ls_restrained_S_all 1.044
_refine_ls_R_factor_all 0.0304
_refine_ls_R_factor_gt 0.0265
_refine_ls_shift/su_max 0.003
_refine_ls_shift/su_mean 0.000
_refine_ls_structure_factor_coef Fsqd
_refine_ls_weighting_details 'calc w=1/[\s^2^(Fo^2^)+(0.0316P)^2^+4.5585P] where P=(Fo^2^+2Fc^2^)/3'
_refine_ls_weighting_scheme calc
_refine_ls_wR_factor_gt 0.0656
_refine_ls_wR_factor_ref 0.0688
_reflns_number_gt 6194
_reflns_number_total 6858
_reflns_threshold_expression >2sigma(I)
_cod_data_source_file cg400466k_si_001.cif
_cod_data_source_block Ag(L22)OTf_1
_cod_original_cell_volume 5476.6(3)
_cod_database_code 4508124
_chemical_oxdiff_formula 'C27 H22 N8 O3 S F3 Ag'
_reflns_odcompleteness_completeness 99.60
_reflns_odcompleteness_iscentric 1
_reflns_odcompleteness_theta 26.32

loop_
_space_group_symop_id
_space_group_symop_operation_xyz
1 'x, y, z'
2 '-x+1/2, -y, z+1/2'
3 'x+1/2, -y+1/2, -z'
4 '-x, y+1/2, -z+1/2'
5 '-x, -y, -z'
6 'x-1/2, y, -z-1/2'
7 '-x-1/2, y-1/2, z'
8 'x, -y-1/2, z-1/2'

loop_
_atom_site_label
_atom_site_type_symbol
_atom_site_fract_x
_atom_site_fract_y
_atom_site_fract_z
_atom_site_U_iso_or_equiv
_atom_site_adp_type
_atom_site_occupancy
_atom_site_symmetry_multiplicity
_atom_site_calc_flag
_atom_site_refinement_flags
Ag1 Ag 0.471883(8) 0.379845(7) 0.522986(6) 0.01509(5) Uani 1 1 d .
S1 S 0.48978(2) 0.19746(2) 0.56591(2) 0.01471(8) Uani 1 1 d .
F1 F 0.51412(7) 0.06253(6) 0.61108(7) 0.0281(2) Uani 1 1 d .
F2 F 0.59661(8) 0.09603(7) 0.52709(6) 0.0365(3) Uani 1 1 d .
F3 F 0.61415(7) 0.13600(7) 0.63456(7) 0.0323(3) Uani 1 1 d .
O1 O 0.44954(9) 0.21100(8) 0.63309(7) 0.0298(3) Uani 1 1 d .
O2 O 0.43816(9) 0.16898(8) 0.50979(7) 0.0298(3) Uani 1 1 d .
O3 O 0.54645(8) 0.25475(7) 0.54392(8) 0.0276(3) Uani 1 1 d .
N11 N 0.57460(9) 0.44688(8) 0.56074(7) 0.0165(3) Uani 1 1 d .
N12 N 0.57398(8) 0.49842(7) 0.61363(7) 0.0143(3) Uani 1 1 d .
N21 N 0.48323(9) 0.64338(8) 0.59963(7) 0.0169(3) Uani 1 1 d .
N22 N 0.49464(9) 0.59864(7) 0.65735(7) 0.0138(3) Uani 1 1 d .
N41 N 0.34848(9) 0.33268(8) 0.52007(7) 0.0157(3) Uani 1 1 d .
N42 N 0.29529(8) 0.32350(7) 0.57533(7) 0.0145(3) Uani 1 1 d .
N51 N 0.19773(9) 0.34485(8) 0.72738(8) 0.0202(3) Uani 1 1 d .
N52 N 0.27145(8) 0.32211(7) 0.70095(7) 0.0150(3) Uani 1 1 d .
C1 C 0.39270(10) 0.46804(8) 0.73389(8) 0.0141(3) Uani 1 1 d .
C2 C 0.47583(9) 0.47760(9) 0.71496(8) 0.0132(3) Uani 1 1 d .
C3 C 0.53730(10) 0.44875(9) 0.75882(9) 0.0162(3) Uani 1 1 d .
H3 H 0.5934 0.4543 0.7456 0.019 Uiso 1 1 calc R
C4 C 0.51694(11) 0.41195(9) 0.82175(9) 0.0177(3) Uani 1 1 d .
H4 H 0.5593 0.3927 0.8515 0.021 Uiso 1 1 calc R
C5 C 0.43521(11) 0.40307(9) 0.84144(9) 0.0176(3) Uani 1 1 d .
H5 H 0.4215 0.3783 0.8848 0.021 Uiso 1 1 calc R
C6 C 0.37352(10) 0.43066(9) 0.79726(9) 0.0163(3) Uani 1 1 d .
H6 H 0.3175 0.4240 0.8104 0.020 Uiso 1 1 calc R
C7 C 0.49535(10) 0.51907(9) 0.64633(8) 0.0132(3) Uani 1 1 d .
H7 H 0.4510 0.5072 0.6110 0.016 Uiso 1 1 calc R
C11 C 0.65325(11) 0.44097(10) 0.54115(10) 0.0213(3) Uani 1 1 d .
H11 H 0.6728 0.4085 0.5049 0.026 Uiso 1 1 calc R
C12 C 0.70306(11) 0.48857(10) 0.58066(10) 0.0218(4) Uani 1 1 d .
H12 H 0.7609 0.4949 0.5766 0.026 Uiso 1 1 calc R
C13 C 0.65079(10) 0.52430(10) 0.62653(9) 0.0203(3) Uani 1 1 d .
H13 H 0.6656 0.5606 0.6611 0.024 Uiso 1 1 calc R
C21 C 0.48564(11) 0.71170(9) 0.62640(9) 0.0178(3) Uani 1 1 d .
H21 H 0.4795 0.7554 0.5986 0.021 Uiso 1 1 calc R
C22 C 0.49834(11) 0.71102(9) 0.70079(9) 0.0177(3) Uani 1 1 d .
H22 H 0.5021 0.7524 0.7320 0.021 Uiso 1 1 calc R
C23 C 0.50418(11) 0.63750(9) 0.71868(9) 0.0167(3) Uani 1 1 d .
H23 H 0.5132 0.6178 0.7653 0.020 Uiso 1 1 calc R
C31 C 0.32458(9) 0.49341(9) 0.68565(8) 0.0137(3) Uani 1 1 d .
C32 C 0.28487(10) 0.44242(9) 0.64086(8) 0.0140(3) Uani 1 1 d .
C33 C 0.22147(10) 0.46565(9) 0.59620(9) 0.0176(3) Uani 1 1 d .
H33 H 0.1952 0.4310 0.5654 0.021 Uiso 1 1 calc R
C34 C 0.19606(10) 0.53892(10) 0.59608(9) 0.0199(3) Uani 1 1 d .
H34 H 0.1524 0.5543 0.5656 0.024 Uiso 1 1 calc R
C35 C 0.23463(11) 0.58964(10) 0.64055(10) 0.0204(3) Uani 1 1 d .
H35 H 0.2172 0.6398 0.6407 0.025 Uiso 1 1 calc R
C36 C 0.29890(10) 0.56717(9) 0.68499(9) 0.0185(3) Uani 1 1 d .
H36 H 0.3255 0.6022 0.7151 0.022 Uiso 1 1 calc R
C37 C 0.31140(10) 0.36189(9) 0.64307(8) 0.0138(3) Uani 1 1 d .
H37 H 0.3721 0.3606 0.6519 0.017 Uiso 1 1 calc R
C41 C 0.31508(11) 0.29580(10) 0.46535(9) 0.0196(3) Uani 1 1 d .
H41 H 0.3392 0.2918 0.4191 0.023 Uiso 1 1 calc R
C42 C 0.24037(11) 0.26396(10) 0.48467(9) 0.0205(3) Uani 1 1 d .
H42 H 0.2047 0.2354 0.4553 0.025 Uiso 1 1 calc R
C43 C 0.22933(10) 0.28284(9) 0.55545(9) 0.0187(3) Uani 1 1 d .
H43 H 0.1839 0.2698 0.5849 0.022 Uiso 1 1 calc R
C51 C 0.18125(11) 0.29601(10) 0.77884(9) 0.0214(3) Uani 1 1 d .
H51 H 0.1331 0.2973 0.8077 0.026 Uiso 1 1 calc R
C52 C 0.24306(11) 0.24247(10) 0.78553(9) 0.0201(3) Uani 1 1 d .
H52 H 0.2449 0.2021 0.8182 0.024 Uiso 1 1 calc R
C53 C 0.30039(11) 0.26105(9) 0.73464(9) 0.0173(3) Uani 1 1 d .
H53 H 0.3506 0.2360 0.7249 0.021 Uiso 1 1 calc R
C61 C 0.55737(11) 0.11930(9) 0.58566(10) 0.0194(3) Uani 1 1 d .

loop_
_atom_site_aniso_label
_atom_site_aniso_U_11
_atom_site_aniso_U_22
_atom_site_aniso_U_33
_atom_site_aniso_U_23
_atom_site_aniso_U_13
_atom_site_aniso_U_12
Ag1 0.01696(8) 0.01387(8) 0.01445(7) -0.00115(4) 0.00040(4) -0.00160(4)
S1 0.01636(18) 0.01446(18) 0.01330(17) 0.00129(14) 0.00104(15) 0.00196(14)
F1 0.0292(6) 0.0172(5) 0.0381(6) 0.0105(5) 0.0033(5) -0.0015(4)
F2 0.0439(7) 0.0289(6) 0.0367(7) 0.0006(5) 0.0211(6) 0.0143(6)
F3 0.0228(5) 0.0315(6) 0.0426(7) 0.0074(5) -0.0122(5) 0.0024(5)
O1 0.0342(7) 0.0372(8) 0.0179(6) 0.0034(6) 0.0070(6) 0.0169(6)
O2 0.0373(8) 0.0258(7) 0.0265(6) 0.0006(6) -0.0136(6) 0.0005(6)
O3 0.0208(6) 0.0171(6) 0.0448(8) 0.0100(6) 0.0022(6) 0.0009(5)
N11 0.0186(7) 0.0137(6) 0.0172(6) -0.0026(5) 0.0032(6) -0.0004(5)
N12 0.0144(6) 0.0133(6) 0.0151(6) -0.0017(5) 0.0007(5) -0.0013(5)
N21 0.0216(7) 0.0158(7) 0.0132(6) 0.0025(5) 0.0003(6) 0.0022(5)
N22 0.0188(6) 0.0113(6) 0.0113(6) 0.0001(5) 0.0011(5) -0.0001(5)
N41 0.0157(6) 0.0171(7) 0.0145(6) 0.0000(5) -0.0003(5) 0.0003(5)
N42 0.0134(6) 0.0145(6) 0.0156(6) -0.0009(5) -0.0004(5) -0.0002(5)
N51 0.0139(6) 0.0239(7) 0.0227(7) 0.0018(6) 0.0038(6) 0.0019(6)
N52 0.0141(6) 0.0150(6) 0.0160(6) 0.0003(5) 0.0001(5) 0.0008(5)
C1 0.0155(7) 0.0114(7) 0.0153(7) -0.0028(6) -0.0008(6) 0.0005(6)
C2 0.0152(7) 0.0108(7) 0.0136(7) -0.0014(6) 0.0000(6) -0.0004(5)
C3 0.0165(7) 0.0131(7) 0.0189(7) -0.0021(6) -0.0009(6) 0.0008(6)
C4 0.0210(8) 0.0149(8) 0.0172(7) -0.0007(6) -0.0050(7) 0.0013(6)
C5 0.0257(8) 0.0131(7) 0.0142(7) -0.0002(6) -0.0006(7) -0.0016(7)
C6 0.0174(7) 0.0159(7) 0.0157(7) -0.0015(6) 0.0025(6) -0.0010(6)
C7 0.0143(7) 0.0116(7) 0.0138(7) -0.0015(6) 0.0004(6) 0.0004(6)
C11 0.0200(8) 0.0212(9) 0.0228(8) -0.0012(7) 0.0057(7) 0.0029(7)
C12 0.0150(7) 0.0268(9) 0.0236(8) 0.0044(7) 0.0016(7) -0.0012(7)
C13 0.0167(8) 0.0224(8) 0.0218(8) -0.0011(7) -0.0014(7) -0.0047(7)
C21 0.0219(8) 0.0134(8) 0.0182(8) 0.0013(6) 0.0028(7) 0.0007(6)
C22 0.0214(8) 0.0141(8) 0.0176(7) -0.0033(6) 0.0016(7) -0.0006(6)
C23 0.0207(8) 0.0168(8) 0.0125(7) -0.0025(6) 0.0001(7) -0.0013(7)
C31 0.0124(7) 0.0149(7) 0.0139(7) 0.0008(6) 0.0026(6) 0.0009(6)
C32 0.0132(7) 0.0146(7) 0.0143(7) 0.0010(6) 0.0019(6) 0.0006(6)
C33 0.0158(7) 0.0192(8) 0.0179(7) -0.0001(6) -0.0005(6) 0.0001(6)
C34 0.0155(7) 0.0226(9) 0.0217(8) 0.0047(7) -0.0001(7) 0.0044(6)
C35 0.0203(8) 0.0153(8) 0.0257(8) 0.0012(7) 0.0025(7) 0.0056(6)
C36 0.0191(8) 0.0152(8) 0.0213(8) -0.0016(6) 0.0005(7) 0.0003(6)
C37 0.0126(7) 0.0144(7) 0.0143(7) -0.0005(6) 0.0001(6) -0.0007(6)
C41 0.0213(8) 0.0204(8) 0.0170(7) -0.0034(7) -0.0021(7) 0.0012(7)
C42 0.0185(8) 0.0204(9) 0.0225(8) -0.0031(7) -0.0053(7) -0.0013(7)
C43 0.0144(7) 0.0183(8) 0.0234(8) -0.0004(7) -0.0021(7) -0.0021(6)
C51 0.0179(8) 0.0252(9) 0.0212(8) 0.0022(7) 0.0039(7) -0.0030(7)
C52 0.0238(8) 0.0199(8) 0.0167(7) 0.0022(6) -0.0013(7) -0.0025(7)
C53 0.0191(8) 0.0147(7) 0.0182(7) 0.0015(6) -0.0031(6) 0.0023(6)
C61 0.0204(8) 0.0167(8) 0.0212(8) 0.0037(6) 0.0048(7) 0.0020(6)

loop_
_atom_type_symbol
_atom_type_description
_atom_type_scat_dispersion_real
_atom_type_scat_dispersion_imag
_atom_type_scat_source
C C 0.0033 0.0016 'International Tables Vol C Tables 4.2.6.8 and 6.1.1.4'
H H 0.0000 0.0000 'International Tables Vol C Tables 4.2.6.8 and 6.1.1.4'
Ag Ag -0.8971 1.1015 'International Tables Vol C Tables 4.2.6.8 and 6.1.1.4'
F F 0.0171 0.0103 'International Tables Vol C Tables 4.2.6.8 and 6.1.1.4'
N N 0.0061 0.0033 'International Tables Vol C Tables 4.2.6.8 and 6.1.1.4'
O O 0.0106 0.0060 'International Tables Vol C Tables 4.2.6.8 and 6.1.1.4'
S S 0.1246 0.1234 'International Tables Vol C Tables 4.2.6.8 and 6.1.1.4'

loop_
_exptl_crystal_face_index_h
_exptl_crystal_face_index_k
_exptl_crystal_face_index_l
_exptl_crystal_face_perp_dist
_exptl_oxdiff_crystal_face_indexfrac_h
_exptl_oxdiff_crystal_face_indexfrac_k
_exptl_oxdiff_crystal_face_indexfrac_l
_exptl_oxdiff_crystal_face_x
_exptl_oxdiff_crystal_face_y
_exptl_oxdiff_crystal_face_z
14 -15 -14 0.0360 14.0003 -14.9998 -14.0007 0.2247 0.8384 -0.5010
-14 15 14 0.0360 -14.0003 14.9998 14.0007 -0.2247 -0.8384 0.5010
-16 -13 14 0.0923 -15.9990 -12.9994 14.0042 0.0733 0.0926 1.0080
16 13 -14 0.0923 15.9990 12.9994 -14.0042 -0.0733 -0.0926 -1.0080
-16 -13 -14 0.0941 -15.9997 -12.9995 -14.0004 0.9293 0.1641 0.3763
16 13 14 0.0941 15.9997 12.9995 14.0004 -0.9293 -0.1641 -0.3763
5 -1 -26 0.0835 4.9994 -1.0001 -26.0042 0.6834 0.2018 -0.7221
13 -13 17 0.0891 13.0010 -12.9998 17.0041 -0.7168 0.6698 0.1967
-12 12 -19 0.1229 -12.0010 11.9998 -19.0043 0.7628 -0.6098 -0.2562

loop_
_geom_angle_atom_site_label_1
_geom_angle_atom_site_label_2
_geom_angle_atom_site_label_3
_geom_angle
_geom_angle_site_symmetry_1
_geom_angle_site_symmetry_3
N11 Ag1 O3 94.50(5) . .
N11 Ag1 N21 99.76(5) . 5_666
N11 Ag1 N41 158.45(5) . .
N21 Ag1 O3 81.44(5) 5_666 .
N41 Ag1 O3 95.31(5) . .
N41 Ag1 N21 100.64(5) . 5_666
O1 S1 O2 115.53(9) . .
O1 S1 O3 114.58(9) . .
O1 S1 C61 103.31(8) . .
O2 S1 O3 114.99(9) . .
O2 S1 C61 102.75(9) . .
O3 S1 C61 103.20(8) . .
S1 O3 Ag1 111.69(7) . .
N12 N11 Ag1 127.66(10) . .
C11 N11 Ag1 126.94(12) . .
C11 N11 N12 105.14(14) . .
N11 N12 C7 118.95(13) . .
C13 N12 N11 111.06(14) . .
C13 N12 C7 129.96(14) . .
N22 N21 Ag1 126.84(10) . 5_666
C21 N21 Ag1 120.16(11) . 5_666
C21 N21 N22 104.54(13) . .
N21 N22 C7 118.58(13) . .
C23 N22 N21 112.10(13) . .
C23 N22 C7 129.32(14) . .
N42 N41 Ag1 128.02(10) . .
C41 N41 Ag1 126.08(12) . .
C41 N41 N42 105.10(14) . .
N41 N42 C37 118.91(13) . .
C43 N42 N41 111.36(13) . .
C43 N42 C37 129.49(14) . .
C51 N51 N52 103.76(14) . .
N51 N52 C37 120.95(13) . .
C53 N52 N51 112.62(14) . .
C53 N52 C37 126.43(14) . .
C2 C1 C31 121.43(14) . .
C6 C1 C2 119.08(15) . .
C6 C1 C31 119.41(14) . .
C1 C2 C7 118.25(14) . .
C3 C2 C1 119.72(15) . .
C3 C2 C7 122.03(14) . .
C2 C3 H3 119.9 . .
C4 C3 C2 120.30(15) . .
C4 C3 H3 119.9 . .
C3 C4 H4 119.8 . .
C5 C4 C3 120.46(16) . .
C5 C4 H4 119.8 . .
C4 C5 H5 120.3 . .
C4 C5 C6 119.50(15) . .
C6 C5 H5 120.3 . .
C1 C6 H6 119.5 . .
C5 C6 C1 120.93(15) . .
C5 C6 H6 119.5 . .
N12 C7 C2 114.07(13) . .
N12 C7 H7 107.4 . .
N22 C7 N12 108.55(13) . .
N22 C7 C2 111.62(13) . .
N22 C7 H7 107.4 . .
C2 C7 H7 107.4 . .
N11 C11 H11 124.4 . .
N11 C11 C12 111.27(16) . .
C12 C11 H11 124.4 . .
C11 C12 H12 127.4 . .
C13 C12 C11 105.17(15) . .
C13 C12 H12 127.4 . .
N12 C13 C12 107.35(15) . .
N12 C13 H13 126.3 . .
C12 C13 H13 126.3 . .
N21 C21 H21 124.2 . .
N21 C21 C22 111.51(15) . .
C22 C21 H21 124.2 . .
C21 C22 H22 127.5 . .
C23 C22 C21 105.00(15) . .
C23 C22 H22 127.5 . .
N22 C23 C22 106.85(15) . .
N22 C23 H23 126.6 . .
C22 C23 H23 126.6 . .
C32 C31 C1 119.77(14) . .
C36 C31 C1 121.20(14) . .
C36 C31 C32 119.02(15) . .
C31 C32 C37 118.93(14) . .
C33 C32 C31 119.98(15) . .
C33 C32 C37 121.08(14) . .
C32 C33 H33 119.7 . .
C34 C33 C32 120.67(16) . .
C34 C33 H33 119.7 . .
C33 C34 H34 120.1 . .
C35 C34 C33 119.74(16) . .
C35 C34 H34 120.1 . .
C34 C35 H35 119.9 . .
C34 C35 C36 120.11(16) . .
C36 C35 H35 119.9 . .
C31 C36 H36 119.8 . .
C35 C36 C31 120.48(16) . .
C35 C36 H36 119.8 . .
N42 C37 C32 112.34(13) . .
N42 C37 H37 107.9 . .
N52 C37 N42 109.06(13) . .
N52 C37 C32 111.62(13) . .
N52 C37 H37 107.9 . .
C32 C37 H37 107.9 . .
N41 C41 H41 124.3 . .
N41 C41 C42 111.35(15) . .
C42 C41 H41 124.3 . .
C41 C42 H42 127.5 . .
C43 C42 C41 105.05(15) . .
C43 C42 H42 127.5 . .
N42 C43 C42 107.14(15) . .
N42 C43 H43 126.4 . .
C42 C43 H43 126.4 . .
N51 C51 H51 123.9 . .
N51 C51 C52 112.24(15) . .
C52 C51 H51 123.9 . .
C51 C52 H52 127.6 . .
C53 C52 C51 104.85(15) . .
C53 C52 H52 127.6 . .
N52 C53 C52 106.53(15) . .
N52 C53 H53 126.7 . .
C52 C53 H53 126.7 . .
F1 C61 S1 110.52(12) . .
F1 C61 F2 107.52(14) . .
F1 C61 F3 107.27(14) . .
F2 C61 S1 111.51(12) . .
F3 C61 S1 112.27(12) . .
F3 C61 F2 107.52(15) . .

loop_
_geom_bond_atom_site_label_1
_geom_bond_atom_site_label_2
_geom_bond_distance
_geom_bond_site_symmetry_2
Ag1 O3 2.5952(13) .
Ag1 N11 2.1796(14) .
Ag1 N21 2.4358(14) 5_666
Ag1 N41 2.1799(14) .
S1 O1 1.4338(13) .
S1 O2 1.4364(14) .
S1 O3 1.4453(14) .
S1 C61 1.8272(18) .
F1 C61 1.331(2) .
F2 C61 1.332(2) .
F3 C61 1.332(2) .
N11 C11 1.334(2) .
N12 N11 1.3566(19) .
N12 C7 1.464(2) .
N12 C13 1.355(2) .
N21 Ag1 2.4357(14) 5_666
N21 C21 1.333(2) .
N22 N21 1.3588(19) .
N22 C7 1.453(2) .
N22 C23 1.351(2) .
N41 C41 1.334(2) .
N42 N41 1.3549(19) .
N42 C37 1.464(2) .
N42 C43 1.351(2) .
N51 C51 1.331(2) .
N52 N51 1.3591(19) .
N52 C37 1.450(2) .
N52 C53 1.354(2) .
C1 C31 1.498(2) .
C2 C1 1.407(2) .
C2 C3 1.392(2) .
C3 H3 0.9500 .
C3 C4 1.389(2) .
C4 H4 0.9500 .
C4 C5 1.387(2) .
C5 H5 0.9500 .
C5 C6 1.390(2) .
C6 C1 1.396(2) .
C6 H6 0.9500 .
C7 C2 1.516(2) .
C7 H7 1.0000 .
C11 H11 0.9500 .
C12 C11 1.392(3) .
C12 H12 0.9500 .
C13 C12 1.367(3) .
C13 H13 0.9500 .
C21 H21 0.9500 .
C22 C21 1.402(2) .
C22 H22 0.9500 .
C23 C22 1.374(2) .
C23 H23 0.9500 .
C31 C32 1.401(2) .
C31 C36 1.397(2) .
C32 C37 1.519(2) .
C33 C32 1.390(2) .
C33 H33 0.9500 .
C34 C33 1.388(2) .
C34 H34 0.9500 .
C35 C34 1.386(3) .
C35 H35 0.9500 .
C36 C35 1.394(2) .
C36 H36 0.9500 .
C37 H37 1.0000 .
C41 H41 0.9500 .
C42 C41 1.391(3) .
C42 H42 0.9500 .
C43 C42 1.375(2) .
C43 H43 0.9500 .
C51 H51 0.9500 .
C52 C51 1.400(3) .
C52 H52 0.9500 .
C53 C52 1.371(2) .
C53 H53 0.9500 .

loop_
_geom_torsion_atom_site_label_1
_geom_torsion_atom_site_label_2
_geom_torsion_atom_site_label_3
_geom_torsion_atom_site_label_4
_geom_torsion
_geom_torsion_site_symmetry_1
_geom_torsion_site_symmetry_4
Ag1 N11 C11 C12 -174.84(12) . .
Ag1 N21 C21 C22 -150.24(12) 5_666 .
Ag1 N41 C41 C42 171.24(12) . .
O1 S1 O3 Ag1 -62.96(10) . .
O1 S1 C61 F1 56.66(15) . .
O1 S1 C61 F2 176.20(13) . .
O1 S1 C61 F3 -63.07(14) . .
O2 S1 O3 Ag1 74.43(10) . .
O2 S1 C61 F1 -63.84(14) . .
O2 S1 C61 F2 55.70(15) . .
O2 S1 C61 F3 176.43(13) . .
O3 Ag1 N11 N12 -124.30(13) . .
O3 Ag1 N11 C11 48.94(15) . .
O3 Ag1 N41 N42 91.45(13) . .
O3 Ag1 N41 C41 -76.70(14) . .
O3 S1 C61 F1 176.30(13) . .
O3 S1 C61 F2 -64.16(15) . .
O3 S1 C61 F3 56.57(14) . .
N11 Ag1 O3 S1 145.78(9) . .
N11 Ag1 N41 N42 -25.3(2) . .
N11 Ag1 N41 C41 166.58(14) . .
N11 N12 C7 N22 -139.28(14) . .
N11 N12 C7 C2 95.58(17) . .
N11 N12 C13 C12 0.00(19) . .
N12 N11 C11 C12 -0.4(2) . .
N12 C7 C2 C1 -153.23(14) . .
N12 C7 C2 C3 26.4(2) . .
N12 C13 C12 C11 -0.2(2) . .
N21 Ag1 O3 S1 -115.01(9) 5_666 .
N21 Ag1 N11 N12 153.64(13) 5_666 .
N21 Ag1 N11 C11 -33.12(15) 5_666 .
N21 Ag1 N41 N42 173.71(13) 5_666 .
N21 Ag1 N41 C41 5.55(15) 5_666 .
N21 N22 C7 N12 75.32(17) . .
N21 N22 C7 C2 -158.11(14) . .
N21 N22 C23 C22 0.4(2) . .
N22 N21 C21 C22 -0.11(19) . .
N22 C7 C2 C1 83.28(18) . .
N22 C7 C2 C3 -97.14(18) . .
N22 C23 C22 C21 -0.39(19) . .
N41 Ag1 O3 S1 -15.01(9) . .
N41 Ag1 N11 N12 -7.4(2) . .
N41 Ag1 N11 C11 165.80(14) . .
N41 N42 C37 N52 -155.71(13) . .
N41 N42 C37 C32 80.00(17) . .
N41 N42 C43 C42 0.75(19) . .
N42 N41 C41 C42 0.88(19) . .
N42 C43 C42 C41 -0.18(19) . .
N51 N52 C37 N42 -99.24(16) . .
N51 N52 C37 C32 25.5(2) . .
N51 N52 C53 C52 0.15(19) . .
N52 N51 C51 C52 -0.15(19) . .
N52 C53 C52 C51 -0.23(19) . .
C1 C2 C3 C4 -1.3(2) . .
C1 C31 C32 C33 179.79(14) . .
C1 C31 C32 C37 0.8(2) . .
C1 C31 C36 C35 -179.07(15) . .
C2 C1 C31 C32 98.91(19) . .
C2 C1 C31 C36 -81.9(2) . .
C2 C3 C4 C5 0.4(2) . .
C3 C2 C1 C6 1.1(2) . .
C3 C2 C1 C31 -175.57(14) . .
C3 C4 C5 C6 0.7(2) . .
C4 C5 C6 C1 -0.9(2) . .
C5 C6 C1 C2 0.0(2) . .
C5 C6 C1 C31 176.72(15) . .
C6 C1 C31 C32 -77.72(19) . .
C6 C1 C31 C36 101.47(18) . .
C7 N12 N11 Ag1 -6.7(2) . .
C7 N12 N11 C11 178.88(14) . .
C7 N12 C13 C12 -178.45(16) . .
C7 N22 N21 Ag1 -32.5(2) . 5_666
C7 N22 N21 C21 -179.98(14) . .
C7 N22 C23 C22 -179.84(16) . .
C7 C2 C1 C6 -179.35(14) . .
C7 C2 C1 C31 4.0(2) . .
C7 C2 C3 C4 179.15(15) . .
C13 N12 N11 Ag1 174.64(11) . .
C13 N12 N11 C11 0.23(18) . .
C13 N12 C7 N22 39.1(2) . .
C13 N12 C7 C2 -86.1(2) . .
C13 C12 C11 N11 0.4(2) . .
C23 N22 N21 Ag1 147.29(12) . 5_666
C23 N22 N21 C21 -0.15(18) . .
C23 N22 C7 N12 -104.47(18) . .
C23 N22 C7 C2 22.1(2) . .
C23 C22 C21 N21 0.3(2) . .
C31 C32 C37 N42 -153.43(14) . .
C31 C32 C37 N52 83.70(18) . .
C31 C36 C35 C34 -0.6(3) . .
C32 C31 C36 C35 0.1(2) . .
C33 C32 C37 N42 27.6(2) . .
C33 C32 C37 N52 -95.30(17) . .
C34 C33 C32 C31 -0.9(2) . .
C34 C33 C32 C37 178.12(15) . .
C35 C34 C33 C32 0.5(3) . .
C36 C31 C32 C33 0.6(2) . .
C36 C31 C32 C37 -178.44(14) . .
C36 C35 C34 C33 0.3(3) . .
C37 N42 N41 Ag1 14.0(2) . .
C37 N42 N41 C41 -175.86(14) . .
C37 N42 C43 C42 174.91(15) . .
C37 N52 N51 C51 -179.75(14) . .
C37 N52 C53 C52 179.88(15) . .
C43 N42 N41 Ag1 -171.11(11) . .
C43 N42 N41 C41 -1.01(18) . .
C43 N42 C37 N52 30.5(2) . .
C43 N42 C37 C32 -93.79(19) . .
C43 C42 C41 N41 -0.5(2) . .
C53 N52 N51 C51 0.00(18) . .
C53 N52 C37 N42 81.05(19) . .
C53 N52 C37 C32 -154.24(15) . .
C53 C52 C51 N51 0.2(2) . .
C61 S1 O3 Ag1 -174.51(8) . .
